data_7131208
loop_
_publ_author_name
'Jiao, Feng'
'Zhang, Jun'
'Cai, Xianshu'
'Li, Hao'
'Xu, Yanan'
'Zhao, Yue'
'Du, Hongbin'

_publ_section_title
;
 A fluoride-free siliceous STW-type zeolite synthesized using a designed
 organic structure-directing agent.
;
_journal_issue 12
_journal_name_full 'Chemical communications (Cambridge, England)'
_journal_page_first 1649
_journal_page_last 1652
_journal_paper_doi 10.1039/d2cc05850b
_journal_volume 59
_journal_year 2023
_chemical_absolute_configuration ad
_chemical_formula_moiety 'O20 Si10, C8 H15 N2, F'
_chemical_formula_sum 'C8 H15 F N2 O20 Si10'
_chemical_formula_weight 759.12
_space_group_crystal_system hexagonal
_space_group_IT_number 178
_space_group_name_Hall 'P 61 2 (0 0 5)'
_space_group_name_H-M_alt 'P 61 2 2'
_atom_sites_solution_hydrogens geom
_atom_sites_solution_primary dual
_audit_creation_date 2022-09-16
_audit_creation_method
;
Olex2 1.5
(compiled 2022.04.07 svn.rca3783a0 for OlexSys, GUI svn.r6498)
;
_audit_update_record
;
2022-10-19 deposited with the CCDC.	2023-01-13 downloaded from the CCDC.
;
_cell_angle_alpha 90
_cell_angle_beta 90
_cell_angle_gamma 120
_cell_formula_units_Z 6
_cell_length_a 11.8995(9)
_cell_length_b 11.8995(9)
_cell_length_c 29.636(4)
_cell_measurement_reflns_used 9936
_cell_measurement_temperature 210
_cell_measurement_theta_max 56.82
_cell_measurement_theta_min 3.73
_cell_volume 3634.2(6)
_computing_cell_refinement 'SAINT V8.40B (Bruker, 2019)'
_computing_data_collection 'APEX4 V2022.1-1 (Bruker, 2022)'
_computing_data_reduction 'SAINT V8.40B (Bruker, 2019)'
_computing_molecular_graphics 'Olex2 1.5 (Dolomanov et al., 2009)'
_computing_publication_material 'Olex2 1.5 (Dolomanov et al., 2009)'
_computing_structure_refinement 'SHELXL 2019/2 (Sheldrick, 2015)'
_computing_structure_solution 'SHELXT  (Sheldrick, 2015)'
_diffrn_ambient_temperature 210
_diffrn_detector CPAD
_diffrn_detector_area_resol_mean 7.41
_diffrn_detector_type 'Bruker PHOTON II'
_diffrn_measured_fraction_theta_full 0.999
_diffrn_measured_fraction_theta_max 0.999
_diffrn_measurement_device 'four-circle diffractometer'
_diffrn_measurement_device_type 'Bruker D8 VENTURE Metaljet PHOTON II'
_diffrn_measurement_method '\w and \f shutterless scans'
_diffrn_measurement_specimen_support 'nylon loop'
_diffrn_radiation_monochromator 'Helios Multi-layer Optic'
_diffrn_radiation_probe x-ray
_diffrn_radiation_type GaK\a
_diffrn_radiation_wavelength 1.34139
_diffrn_reflns_av_R_equivalents 0.0953
_diffrn_reflns_av_unetI/netI 0.0664
_diffrn_reflns_Laue_measured_fraction_full 0.999
_diffrn_reflns_Laue_measured_fraction_max 0.999
_diffrn_reflns_limit_h_max 11
_diffrn_reflns_limit_h_min -14
_diffrn_reflns_limit_k_max 14
_diffrn_reflns_limit_k_min -14
_diffrn_reflns_limit_l_max 37
_diffrn_reflns_limit_l_min -36
_diffrn_reflns_number 18960
_diffrn_reflns_point_group_measured_fraction_full 1.000
_diffrn_reflns_point_group_measured_fraction_max 0.999
_diffrn_reflns_theta_full 53.594
_diffrn_reflns_theta_max 56.992
_diffrn_reflns_theta_min 3.732
_diffrn_source MetalJet
_diffrn_source_current 2.86
_diffrn_source_power 0.19931339999999997
_diffrn_source_type 'Liquid Metal source'
_diffrn_source_voltage 69.69
_diffrn_standards_number 0
_exptl_absorpt_coefficient_mu 4.020
_exptl_absorpt_correction_T_max 0.7512
_exptl_absorpt_correction_T_min 0.5374
_exptl_absorpt_correction_type multi-scan
_exptl_absorpt_process_details
;
SADABS-2016/2 (Bruker,2016/2) was used for absorption correction.
wR2(int) was 0.1346 before and 0.0917 after correction.
The Ratio of minimum to maximum transmission is 0.7154.
The \l/2 correction factor is Not present.
;
_exptl_crystal_density_diffrn 2.081
_exptl_crystal_description needle
_exptl_crystal_F_000 2316
_exptl_crystal_size_max 0.05
_exptl_crystal_size_mid 0.04
_exptl_crystal_size_min 0.03
_refine_diff_density_max 0.320
_refine_diff_density_min -0.559
_refine_diff_density_rms 0.100
_refine_ls_abs_structure_details
;
 Flack x determined using 575 quotients [(I+)-(I-)]/[(I+)+(I-)]
 (Parsons, Flack and Wagner, Acta Cryst. B69 (2013) 249-259).
;
_refine_ls_abs_structure_Flack 0.02(4)
_refine_ls_extinction_method none
_refine_ls_goodness_of_fit_ref 1.057
_refine_ls_hydrogen_treatment constr
_refine_ls_matrix_type full
_refine_ls_number_parameters 234
_refine_ls_number_reflns 2484
_refine_ls_number_restraints 81
_refine_ls_restrained_S_all 1.064
_refine_ls_R_factor_all 0.0758
_refine_ls_R_factor_gt 0.0516
_refine_ls_shift/su_max 0.001
_refine_ls_shift/su_mean 0.000
_refine_ls_structure_factor_coef Fsqd
_refine_ls_weighting_details 'w=1/[\s^2^(Fo^2^)+(0.0745P)^2^] where P=(Fo^2^+2Fc^2^)/3'
_refine_ls_weighting_scheme calc
_refine_ls_wR_factor_gt 0.1211
_refine_ls_wR_factor_ref 0.1305
_reflns_Friedel_coverage 0.606
_reflns_Friedel_fraction_full 1.000
_reflns_Friedel_fraction_max 0.999
_reflns_number_gt 1822
_reflns_number_total 2484
_reflns_threshold_expression 'I > 2\s(I)'
_cod_data_source_file d2cc05850b2.cif
_cod_data_source_block 29150003_0m
_cod_depositor_comments
;
The following automatic conversions were performed:

data item '_diffrn_radiation_probe' value 'X-ray' was changed to
'x-ray' in accordance with the
/home/data/users/saulius/crontab/automatic-downloads/rss-feeds/RSC/lib/dictionaries/cif_core.dic
dictionary named 'cif_core.dic' version 2.4.2 last updated on
2011-04-26.

Automatic conversion script
Id: cif_fix_values 7556 2019-12-06 15:28:31Z antanas 

 Adding full bibliography for 7131208.cif.
;
_cod_original_cell_volume 3634.2(7)
_cod_original_sg_symbol_Hall 'P 61 2 (0 0 -1)'
_cod_database_code 7131208
_shelx_shelxl_version_number 2019/2
_shelx_space_group_comment
;
The symmetry employed for this shelxl refinement is uniquely defined
by the following loop, which should always be used as a source of
symmetry information in preference to the above space-group names.
They are only intended as comments.
;
_shelx_estimated_absorpt_t_max 0.689
_shelx_estimated_absorpt_t_min 0.623
_olex2_refinement_description
;
1. Fixed Uiso
 At 1.2 times of:
  All C(H,H) groups
 At 1.5 times of:
  All C(H,H,H) groups
2. Restrained distances
 N2-C8 = C8-C7 = C7-C6 = C6-C5 = N1-C1
 1.5 with sigma of 0.005
 C4-C3 = C3-C2
 1.5 with sigma of 0.005
 N2-C4 = N1-C2
 1.45 with sigma of 0.005
 N2-C7
 2.4 with sigma of 0.005
 C5-C8
 2.4 with sigma of 0.005
 C7-C5
 2.4 with sigma of 0.005
 C8-C6
 2.5 with sigma of 0.005
 N2-C6
 2.4 with sigma of 0.005
 C4-C2
 2.5 with sigma of 0.005
3. Uiso/Uaniso restraints and constraints
C4 \\sim N1 \\sim C1 \\sim C2 \\sim C5 \\sim C3 \\sim N2 \\sim C6 \\sim C8
\\sim C7: within 2A with sigma of 0.01 and sigma for terminal atoms of 0.02
within 2A
4. Others
 Fixed Sof: N1(0.5) C5(0.5) N2(0.5) C4(0.5) H4A(0.5) H4B(0.5) C3(0.5) H3A(0.5)
 H3B(0.5) C2(0.5) H2A(0.5) H2B(0.5) C1(0.5) H1A(0.5) H1B(0.5) H1C(0.5) C6(0.5)
 H6A(0.5) H6B(0.5) C7(0.5) H7A(0.5) H7B(0.5) C8(0.5) H8A(0.5) H8B(0.5)
5.a Secondary CH2 refined with riding coordinates:
 C4(H4A,H4B), C3(H3A,H3B), C2(H2A,H2B), C6(H6A,H6B), C7(H7A,H7B), C8(H8A,H8B)
5.b Idealised Me refined as rotating group:
 C1(H1A,H1B,H1C)
;
_olex2_submission_special_instructions 'No special instructions were received'
_site XU

loop_
_space_group_symop_operation_xyz
'x, y, z'
'x-y, x, z+1/6'
'-y, x-y, z+1/3'
'-x, -y, z+1/2'
'-x+y, -x, z+2/3'
'y, -x+y, z+5/6'
'-y, -x, -z+5/6'
'x-y, -y, -z'
'x, x-y, -z+1/6'
'y, x, -z+1/3'
'-x+y, y, -z+1/2'
'-x, -x+y, -z+2/3'

loop_
_atom_site_label
_atom_site_type_symbol
_atom_site_fract_x
_atom_site_fract_y
_atom_site_fract_z
_atom_site_U_iso_or_equiv
_atom_site_adp_type
_atom_site_occupancy
_atom_site_site_symmetry_order
_atom_site_calc_flag
_atom_site_refinement_flags_posn
_atom_site_refinement_flags_adp
_atom_site_refinement_flags_occupancy
_atom_site_disorder_assembly
_atom_site_disorder_group
Si1 Si -0.0872(2) 0.6625(2) 0.54846(7) 0.0248(5) Uani 1 1 d . . . . .
Si2 Si 0.1159(2) 0.5306(2) 0.63365(7) 0.0260(5) Uani 1 1 d . . . . .
Si3 Si -0.0955(2) 0.6032(2) 0.64816(7) 0.0257(5) Uani 1 1 d . . . . .
Si4 Si -0.2989(2) 0.3778(2) 0.53346(7) 0.0261(5) Uani 1 1 d . . . . .
Si5 Si -0.03011(19) 0.84784(19) 0.69966(6) 0.0207(5) Uani 1 1 d . . . . .
O1 O 0.0454(5) 0.6714(5) 0.53124(18) 0.0293(13) Uani 1 1 d . . . . .
O2 O -0.2139(5) 0.5337(5) 0.53001(18) 0.0329(13) Uani 1 1 d . . . . .
O3 O -0.0911(5) 0.6775(5) 0.60221(16) 0.0297(13) Uani 1 1 d . . . . .
O4 O 0.0291(5) 0.5871(5) 0.65442(17) 0.0328(13) Uani 1 1 d . . . . .
O5 O 0.1699(7) 0.5849(3) 0.583333 0.0304(18) Uani 1 2 d S T P . .
O6 O 0.2390(5) 0.5776(5) 0.66711(18) 0.0280(11) Uani 1 1 d . . . . .
O7 O -0.2288(5) 0.4671(5) 0.65397(17) 0.0301(13) Uani 1 1 d . . . . .
O8 O -0.0970(5) 0.6961(5) 0.68785(16) 0.0262(12) Uani 1 1 d . . . . .
O9 O 0.1249(5) 0.9137(5) 0.69421(16) 0.0253(12) Uani 1 1 d . . . . .
O10 O -0.0690(3) 0.8620(7) 0.750000 0.0252(16) Uani 1 2 d S T P . .
O11 O -0.0779(6) 0.9221(6) 0.666667 0.0257(16) Uani 1 2 d S T P . .
O16 O -0.3571(7) 0.3214(4) 0.583333 0.0317(18) Uani 1 2 d S T P . .
N1 N -0.557(2) 0.458(2) 0.6279(7) 0.086(5) Uani 0.5 1 d D U P A -1
C5 C -0.560(5) 0.447(5) 0.6677(11) 0.077(6) Uani 0.5 1 d D U P A -1
N2 N -0.6553(15) 0.3351(16) 0.6909(6) 0.080(4) Uani 0.5 1 d D U P A -1
C4 C -0.7758(16) 0.245(2) 0.6692(7) 0.085(7) Uani 0.5 1 d D U P A -1
H4A H -0.836439 0.279088 0.669088 0.101 Uiso 0.5 1 calc R U P A -1
H4B H -0.817542 0.160135 0.684960 0.101 Uiso 0.5 1 calc R U P A -1
C3 C -0.738(3) 0.2316(18) 0.6221(7) 0.097(6) Uani 0.5 1 d D U P A -1
H3A H -0.818269 0.179996 0.604128 0.117 Uiso 0.5 1 calc R U P A -1
H3B H -0.690713 0.183267 0.622967 0.117 Uiso 0.5 1 calc R U P A -1
C2 C -0.656(3) 0.359(2) 0.5992(7) 0.089(7) Uani 0.5 1 d D U P A -1
H2A H -0.612909 0.345661 0.572895 0.107 Uiso 0.5 1 calc R U P A -1
H2B H -0.712616 0.391713 0.587793 0.107 Uiso 0.5 1 calc R U P A -1
C1 C -0.452(3) 0.581(2) 0.6076(10) 0.099(8) Uani 0.5 1 d D U P A -1
H1A H -0.489851 0.625284 0.591425 0.149 Uiso 0.5 1 calc R U P A -1
H1B H -0.400798 0.560293 0.586593 0.149 Uiso 0.5 1 calc R U P A -1
H1C H -0.394712 0.637291 0.631645 0.149 Uiso 0.5 1 calc R U P A -1
C6 C -0.449(2) 0.530(2) 0.6989(8) 0.097(7) Uani 0.5 1 d D U P A -1
H6A H -0.444899 0.614241 0.704767 0.116 Uiso 0.5 1 calc R U P A -1
H6B H -0.365020 0.547664 0.685921 0.116 Uiso 0.5 1 calc R U P A -1
C7 C -0.479(2) 0.451(3) 0.7420(7) 0.103(7) Uani 0.5 1 d D U P A -1
H7A H -0.416321 0.420203 0.745826 0.124 Uiso 0.5 1 calc R U P A -1
H7B H -0.471680 0.505429 0.768303 0.124 Uiso 0.5 1 calc R U P A -1
C8 C -0.616(2) 0.336(3) 0.7392(6) 0.088(7) Uani 0.5 1 d D U P A -1
H8A H -0.616923 0.254178 0.746696 0.105 Uiso 0.5 1 calc R U P A -1
H8B H -0.674623 0.346683 0.760073 0.105 Uiso 0.5 1 calc R U P A -1
F1 F -0.0953(8) 0.4524(4) 0.583333 0.055(2) Uani 1 2 d S T P . .

loop_
_atom_site_aniso_label
_atom_site_aniso_U_11
_atom_site_aniso_U_22
_atom_site_aniso_U_33
_atom_site_aniso_U_23
_atom_site_aniso_U_13
_atom_site_aniso_U_12
Si1 0.0263(12) 0.0238(11) 0.0249(11) 0.0013(8) 0.0008(9) 0.0129(10)
Si2 0.0252(11) 0.0245(12) 0.0279(11) -0.0019(9) -0.0017(9) 0.0121(9)
Si3 0.0261(12) 0.0243(11) 0.0275(11) -0.0003(9) 0.0004(9) 0.0131(10)
Si4 0.0258(11) 0.0258(11) 0.0273(11) 0.0009(9) 0.0005(9) 0.0132(9)
Si5 0.0204(10) 0.0233(10) 0.0195(10) 0.0001(8) 0.0000(8) 0.0117(9)
O1 0.028(3) 0.028(3) 0.035(3) 0.003(2) 0.007(2) 0.017(3)
O2 0.034(3) 0.028(3) 0.033(3) -0.002(2) -0.009(2) 0.013(3)
O3 0.045(3) 0.030(3) 0.018(3) -0.002(2) -0.003(2) 0.022(3)
O4 0.032(3) 0.034(3) 0.035(3) -0.007(2) -0.007(2) 0.019(3)
O5 0.027(4) 0.036(3) 0.025(4) 0.001(3) 0.000 0.014(2)
O6 0.021(3) 0.028(3) 0.033(3) -0.005(2) -0.007(2) 0.011(2)
O7 0.032(3) 0.026(3) 0.028(3) -0.005(2) 0.003(2) 0.011(3)
O8 0.032(3) 0.026(3) 0.021(3) -0.004(2) 0.002(2) 0.015(3)
O9 0.022(3) 0.029(3) 0.024(3) 0.005(2) 0.003(2) 0.013(2)
O10 0.029(3) 0.028(4) 0.018(3) 0.000 0.001(2) 0.014(2)
O11 0.032(3) 0.032(3) 0.019(3) 0.0046(14) -0.0046(14) 0.021(4)
O16 0.030(4) 0.038(3) 0.025(4) 0.003(3) 0.000 0.015(2)
N1 0.110(10) 0.105(10) 0.076(9) -0.016(9) -0.019(8) 0.079(8)
C5 0.100(10) 0.101(10) 0.075(9) -0.020(9) -0.015(9) 0.083(8)
N2 0.095(9) 0.097(9) 0.089(9) -0.012(8) -0.015(8) 0.079(7)
C4 0.100(11) 0.088(10) 0.110(11) -0.018(10) -0.019(11) 0.081(9)
C3 0.114(12) 0.100(11) 0.102(12) -0.022(10) -0.030(10) 0.072(10)
C2 0.117(12) 0.104(11) 0.089(11) -0.022(10) -0.038(10) 0.086(10)
C1 0.12(2) 0.112(19) 0.073(16) -0.010(16) 0.000(16) 0.067(16)
C6 0.110(12) 0.112(12) 0.086(11) -0.029(11) -0.017(11) 0.068(10)
C7 0.116(12) 0.119(13) 0.086(12) -0.023(11) -0.023(11) 0.067(11)
C8 0.106(12) 0.114(12) 0.089(11) -0.008(10) -0.011(10) 0.090(10)
F1 0.073(6) 0.052(4) 0.048(5) -0.004(3) 0.000 0.036(3)

loop_
_atom_type_symbol
_atom_type_description
_atom_type_scat_dispersion_real
_atom_type_scat_dispersion_imag
_atom_type_scat_source
C C 0.0137 0.0067 'International Tables Vol C Tables 4.2.6.8 and 6.1.1.4'
H H 0.0000 0.0000 'International Tables Vol C Tables 4.2.6.8 and 6.1.1.4'
F F 0.0583 0.0400 'International Tables Vol C Tables 4.2.6.8 and 6.1.1.4'
N N 0.0241 0.0134 'International Tables Vol C Tables 4.2.6.8 and 6.1.1.4'
O O 0.0389 0.0241 'International Tables Vol C Tables 4.2.6.8 and 6.1.1.4'
Si Si 0.2153 0.2529 'International Tables Vol C Tables 4.2.6.8 and 6.1.1.4'

loop_
_geom_angle_atom_site_label_1
_geom_angle_atom_site_label_2
_geom_angle_atom_site_label_3
_geom_angle
_geom_angle_site_symmetry_1
_geom_angle_site_symmetry_3
_geom_angle_publ_flag
O1 Si1 O2 111.9(3) . . ?
O1 Si1 O9 105.4(3) . 6_454 ?
O2 Si1 O9 108.8(3) . 6_454 ?
O3 Si1 O1 112.8(3) . . ?
O3 Si1 O2 112.1(3) . . ?
O3 Si1 O9 105.3(3) . 6_454 ?
O1 Si2 O5 111.3(2) 9_566 . ?
O1 Si2 O6 103.7(3) 9_566 . ?
O4 Si2 O1 113.4(3) . 9_566 ?
O4 Si2 O5 113.2(3) . . ?
O4 Si2 O6 106.3(3) . . ?
O6 Si2 O5 108.4(3) . . ?
O3 Si3 O7 112.8(3) . . ?
O3 Si3 O8 104.3(3) . . ?
O4 Si3 O3 112.8(3) . . ?
O4 Si3 O7 111.9(3) . . ?
O4 Si3 O8 109.0(3) . . ?
O7 Si3 O8 105.5(3) . . ?
O2 Si4 O6 104.4(3) . 6_454 ?
O2 Si4 O16 115.1(2) . . ?
O6 Si4 O16 106.9(3) 6_454 . ?
O7 Si4 O2 114.0(3) 9_566 . ?
O7 Si4 O6 104.7(3) 9_566 6_454 ?
O7 Si4 O16 110.7(2) 9_566 . ?
O8 Si5 O9 109.2(3) . . ?
O10 Si5 O8 108.4(3) . . ?
O10 Si5 O9 111.4(2) . . ?
O10 Si5 O11 108.12(17) . . ?
O11 Si5 O8 112.0(3) . . ?
O11 Si5 O9 107.9(3) . . ?
Si1 O1 Si2 138.5(3) . 9_566 ?
Si4 O2 Si1 145.2(4) . . ?
Si1 O3 Si3 140.6(3) . . ?
Si3 O4 Si2 146.4(4) . . ?
Si2 O5 Si2 140.0(5) 9_566 . ?
Si2 O6 Si4 136.3(3) . 2_665 ?
Si4 O7 Si3 139.1(4) 9_566 . ?
Si5 O8 Si3 139.2(3) . . ?
Si5 O9 Si1 142.4(3) . 2_665 ?
Si5 O10 Si5 169.5(5) 11_456 . ?
Si5 O11 Si5 168.7(5) . 10_466 ?
Si4 O16 Si4 136.7(5) . 9_566 ?
C5 N1 C2 122(2) . . ?
C5 N1 C1 118(2) . . ?
C2 N1 C1 120(2) . . ?
N1 C5 N2 123(2) . . ?
N1 C5 C6 125(2) . . ?
N2 C5 C6 110.4(4) . . ?
C5 N2 C4 121.0(16) . . ?
C5 N2 C8 110.6(4) . . ?
C4 N2 C8 128.2(16) . . ?
N2 C4 H4A 110.8 . . ?
N2 C4 H4B 110.8 . . ?
N2 C4 C3 104.8(17) . . ?
H4A C4 H4B 108.9 . . ?
C3 C4 H4A 110.8 . . ?
C3 C4 H4B 110.8 . . ?
C4 C3 H3A 108.9 . . ?
C4 C3 H3B 108.9 . . ?
C4 C3 C2 113.2(7) . . ?
H3A C3 H3B 107.8 . . ?
C2 C3 H3A 108.9 . . ?
C2 C3 H3B 108.9 . . ?
N1 C2 C3 114.3(18) . . ?
N1 C2 H2A 108.7 . . ?
N1 C2 H2B 108.7 . . ?
C3 C2 H2A 108.7 . . ?
C3 C2 H2B 108.7 . . ?
H2A C2 H2B 107.6 . . ?
N1 C1 H1A 109.5 . . ?
N1 C1 H1B 109.5 . . ?
N1 C1 H1C 109.5 . . ?
H1A C1 H1B 109.5 . . ?
H1A C1 H1C 109.5 . . ?
H1B C1 H1C 109.5 . . ?
C5 C6 H6A 110.9 . . ?
C5 C6 H6B 110.9 . . ?
C5 C6 C7 104.3(5) . . ?
H6A C6 H6B 108.9 . . ?
C7 C6 H6A 110.9 . . ?
C7 C6 H6B 110.9 . . ?
C6 C7 H7A 109.8 . . ?
C6 C7 H7B 109.8 . . ?
H7A C7 H7B 108.3 . . ?
C8 C7 C6 109.3(5) . . ?
C8 C7 H7A 109.8 . . ?
C8 C7 H7B 109.8 . . ?
N2 C8 C7 104.3(4) . . ?
N2 C8 H8A 110.9 . . ?
N2 C8 H8B 110.9 . . ?
C7 C8 H8A 110.9 . . ?
C7 C8 H8B 110.9 . . ?
H8A C8 H8B 108.9 . . ?

loop_
_geom_bond_atom_site_label_1
_geom_bond_atom_site_label_2
_geom_bond_distance
_geom_bond_site_symmetry_2
_geom_bond_publ_flag
Si1 O1 1.611(5) . ?
Si1 O2 1.615(6) . ?
Si1 O3 1.606(5) . ?
Si1 O9 1.620(5) 6_454 ?
Si2 O1 1.618(5) 9_566 ?
Si2 O4 1.610(6) . ?
Si2 O5 1.625(3) . ?
Si2 O6 1.620(5) . ?
Si3 O3 1.610(5) . ?
Si3 O4 1.597(6) . ?
Si3 O7 1.613(5) . ?
Si3 O8 1.621(5) . ?
Si4 O2 1.612(5) . ?
Si4 O6 1.628(5) 6_454 ?
Si4 O7 1.604(5) 9_566 ?
Si4 O16 1.628(3) . ?
Si5 O8 1.606(5) . ?
Si5 O9 1.612(5) . ?
Si5 O10 1.596(2) . ?
Si5 O11 1.601(2) . ?
N1 C5 1.19(3) . ?
N1 C2 1.448(7) . ?
N1 C1 1.496(7) . ?
C5 N2 1.421(11) . ?
C5 C6 1.507(6) . ?
N2 C4 1.442(7) . ?
N2 C8 1.506(6) . ?
C4 H4A 0.9900 . ?
C4 H4B 0.9900 . ?
C4 C3 1.498(7) . ?
C3 H3A 0.9900 . ?
C3 H3B 0.9900 . ?
C3 C2 1.499(7) . ?
C2 H2A 0.9900 . ?
C2 H2B 0.9900 . ?
C1 H1A 0.9800 . ?
C1 H1B 0.9800 . ?
C1 H1C 0.9800 . ?
C6 H6A 0.9900 . ?
C6 H6B 0.9900 . ?
C6 C7 1.520(6) . ?
C7 H7A 0.9900 . ?
C7 H7B 0.9900 . ?
C7 C8 1.517(6) . ?
C8 H8A 0.9900 . ?
C8 H8B 0.9900 . ?

loop_
_geom_torsion_atom_site_label_1
_geom_torsion_atom_site_label_2
_geom_torsion_atom_site_label_3
_geom_torsion_atom_site_label_4
_geom_torsion
_geom_torsion_site_symmetry_1
_geom_torsion_site_symmetry_2
_geom_torsion_site_symmetry_3
_geom_torsion_site_symmetry_4
_geom_torsion_publ_flag
O1 Si1 O2 Si4 70.0(7) . . . . ?
O1 Si1 O3 Si3 -66.4(6) . . . . ?
O1 Si2 O4 Si3 -70.8(7) 9_566 . . . ?
O1 Si2 O5 Si2 68.2(2) 9_566 . . 9_566 ?
O1 Si2 O6 Si4 -149.8(5) 9_566 . . 2_665 ?
O2 Si1 O1 Si2 -56.7(6) . . . 9_566 ?
O2 Si1 O3 Si3 61.1(7) . . . . ?
O2 Si4 O16 Si4 -62.6(3) . . . 9_566 ?
O3 Si1 O1 Si2 70.8(6) . . . 9_566 ?
O3 Si1 O2 Si4 -57.9(8) . . . . ?
O3 Si3 O4 Si2 -58.3(8) . . . . ?
O3 Si3 O7 Si4 73.2(6) . . . 9_566 ?
O3 Si3 O8 Si5 -40.4(6) . . . . ?
O4 Si2 O5 Si2 -60.8(2) . . . 9_566 ?
O4 Si2 O6 Si4 -30.0(6) . . . 2_665 ?
O4 Si3 O3 Si1 61.8(7) . . . . ?
O4 Si3 O7 Si4 -55.2(6) . . . 9_566 ?
O4 Si3 O8 Si5 80.3(6) . . . . ?
O5 Si2 O4 Si3 57.1(8) . . . . ?
O5 Si2 O6 Si4 91.9(5) . . . 2_665 ?
O6 Si2 O4 Si3 175.9(6) . . . . ?
O6 Si2 O5 Si2 -178.4(2) . . . 9_566 ?
O6 Si4 O2 Si1 176.3(7) 6_454 . . . ?
O6 Si4 O16 Si4 -178.0(2) 6_454 . . 9_566 ?
O7 Si3 O3 Si1 -66.2(7) . . . . ?
O7 Si3 O4 Si2 70.1(7) . . . . ?
O7 Si3 O8 Si5 -159.4(5) . . . . ?
O7 Si4 O2 Si1 -70.0(8) 9_566 . . . ?
O7 Si4 O16 Si4 68.4(2) 9_566 . . 9_566 ?
O8 Si3 O3 Si1 179.9(5) . . . . ?
O8 Si3 O4 Si2 -173.6(6) . . . . ?
O8 Si3 O7 Si4 -173.5(5) . . . 9_566 ?
O8 Si5 O9 Si1 -65.0(6) . . . 2_665 ?
O8 Si5 O10 Si5 1(2) . . . 11_456 ?
O8 Si5 O11 Si5 33.1(18) . . . 10_466 ?
O9 Si1 O1 Si2 -174.8(5) 6_454 . . 9_566 ?
O9 Si1 O2 Si4 -173.9(6) 6_454 . . . ?
O9 Si1 O3 Si3 179.1(5) 6_454 . . . ?
O9 Si5 O8 Si3 -50.8(6) . . . . ?
O9 Si5 O10 Si5 -119(2) . . . 11_456 ?
O9 Si5 O11 Si5 153.2(17) . . . 10_466 ?
O10 Si5 O8 Si3 -172.3(4) . . . . ?
O10 Si5 O9 Si1 54.7(7) . . . 2_665 ?
O10 Si5 O11 Si5 -86.2(3) . . . 10_466 ?
O11 Si5 O8 Si3 68.5(6) . . . . ?
O11 Si5 O9 Si1 173.2(5) . . . 2_665 ?
O11 Si5 O10 Si5 122(2) . . . 11_456 ?
O16 Si4 O2 Si1 59.5(8) . . . . ?
N1 C5 N2 C4 -18(10) . . . . ?
N1 C5 N2 C8 167(7) . . . . ?
N1 C5 C6 C7 -160(7) . . . . ?
C5 N1 C2 C3 -15(7) . . . . ?
C5 N2 C4 C3 41(5) . . . . ?
C5 N2 C8 C7 -7(5) . . . . ?
C5 C6 C7 C8 -10(5) . . . . ?
N2 C5 C6 C7 6(7) . . . . ?
N2 C4 C3 C2 -51(3) . . . . ?
C4 N2 C8 C7 179(2) . . . . ?
C4 C3 C2 N1 41(4) . . . . ?
C2 N1 C5 N2 3(11) . . . . ?
C2 N1 C5 C6 167(5) . . . . ?
C1 N1 C5 N2 180(5) . . . . ?
C1 N1 C5 C6 -16(10) . . . . ?
C1 N1 C2 C3 168(2) . . . . ?
C6 C5 N2 C4 175(4) . . . . ?
C6 C5 N2 C8 0(7) . . . . ?
C6 C7 C8 N2 10(3) . . . . ?
C8 N2 C4 C3 -145(3) . . . . ?
